data_2310164
loop_
_publ_author_name
'Giessen, B. C.'
'Grant, N. J.'

_publ_section_title
;
 New intermediate phases in system of Nb or Ta with Rh, Ir, Pd, or Pt
;
_journal_coden_ASTM ACCRA9
_journal_issue 5
_journal_name_full 'Acta Crystallographica'
_journal_page_first 615
_journal_page_last 616
_journal_paper_doi 10.1107/s0365110x64001438
_journal_volume 17
_journal_year 1964
_chemical_formula_structural 'Ir Nb'
_chemical_formula_sum 'Ir Nb'
_chemical_name_systematic 'Iridium niobium'
_space_group_IT_number 123
_symmetry_Int_Tables_number 123
_symmetry_space_group_name_Hall '-P 4 2'
_symmetry_space_group_name_H-M 'P 4/m m m'
_cell_angle_alpha 90.
_cell_angle_beta 90.
_cell_angle_gamma 90.
_cell_formula_units_Z 1.000
_cell_length_a 2.848
_cell_length_b 2.848
_cell_length_c 3.863
_cell_volume 31.333
_cod_data_source_file IrNb_P4_mmm_DC287.cif
_cod_data_source_block chateigner
_cod_original_cell_volume 31.331
_cod_original_formula_sum 'Ir1 Nb1'
_cod_database_code 2310164

loop_
_symmetry_equiv_pos_site_id
_symmetry_equiv_pos_as_xyz
1 'y, x, -z'
2 '-y, -x, -z'
3 '-y, x, -z'
4 'y, -x, -z'
5 '-x, y, -z'
6 'x, -y, -z'
7 'x, y, -z'
8 '-x, -y, -z'
9 '-y, -x, z'
10 'y, x, z'
11 'y, -x, z'
12 '-y, x, z'
13 'x, -y, z'
14 '-x, y, z'
15 '-x, -y, z'
16 'x, y, z'

loop_
_atom_site_label
_atom_site_type_symbol
_atom_site_symmetry_multiplicity
_atom_site_Wyckoff_symbol
_atom_site_fract_x
_atom_site_fract_y
_atom_site_fract_z
_atom_site_B_iso_or_equiv
_atom_site_occupancy
Ir1 Ir0+ 1 a 0 0 0 0. 1.
Nb1 Nb0+ 1 d 0.5 0.5 0.5 0. 1.

loop_
_atom_type_symbol
_atom_type_oxidation_number
Ir0+ 0.
Nb0+ 0.
